data_4331347
loop_
_publ_author_name
'Bin Liu'
'Ran Shang'
'Ke-Li Hu'
'Zhe-Ming Wang'
'Song Gao'

_publ_section_title
;
 A New Series of Chiral Metal Formate Frameworks of [HONH3][MII(HCOO)3] (M
 = Mn, Co, Ni, Zn, and Mg): Synthesis, Structures, and Properties
;
_journal_name_full 'Inorganic Chemistry'
_journal_page_first 13363
_journal_page_last 13372
_journal_paper_doi 10.1021/ic302129m
_journal_volume 51
_journal_year 2012
_chemical_formula_sum 'C3 H7 N Ni O7'
_chemical_formula_weight 227.81
_chemical_name_systematic
; 
 ? 
;
_space_group_IT_number 19
_symmetry_cell_setting orthorhombic
_symmetry_space_group_name_Hall 'P 2ac 2ab'
_symmetry_space_group_name_H-M 'P 21 21 21'
_atom_sites_solution_hydrogens geom
_atom_sites_solution_primary direct
_atom_sites_solution_secondary difmap
_audit_creation_method SHELXL-97
_cell_angle_alpha 90.00
_cell_angle_beta 90.00
_cell_angle_gamma 90.00
_cell_formula_units_Z 4
_cell_length_a 7.6225(2)
_cell_length_b 7.7814(2)
_cell_length_c 12.7280(4)
_cell_measurement_reflns_used 9568
_cell_measurement_temperature 293(2)
_cell_measurement_theta_max 27.485
_cell_measurement_theta_min 3.395
_cell_volume 754.95(4)
_computing_cell_refinement 'HKL Scalepack (Otwinowski & Minor, 1997)'
_computing_data_collection 'KappaCCD (Nonius B. V., 1998)'
_computing_data_reduction 'HKL Denzo (Otwinowski & Minor, 1997) & maXus (Mackay et al., 1998)'
_computing_molecular_graphics 'Bruker SHELXTL V5.1 (Sheldrick, 1998)'
_computing_publication_material 'SHELXL-97 (Sheldrick, 1997)'
_computing_structure_refinement 'SHELXL-97 (Sheldrick, 1997)'
_computing_structure_solution 'SHELXS-97 (Sheldrick, 1997)'
_diffrn_ambient_temperature 293(2)
_diffrn_detector_area_resol_mean 9
_diffrn_measured_fraction_theta_full 0.997
_diffrn_measured_fraction_theta_max 0.997
_diffrn_measurement_device_type 'NONIUS KappaCCD'
_diffrn_measurement_method CCD
_diffrn_radiation_monochromator graphite
_diffrn_radiation_source 'fine-focus sealed tube'
_diffrn_radiation_type MoK\a
_diffrn_radiation_wavelength 0.71073
_diffrn_reflns_av_R_equivalents 0.0787
_diffrn_reflns_av_sigmaI/netI 0.0500
_diffrn_reflns_limit_h_max 9
_diffrn_reflns_limit_h_min -9
_diffrn_reflns_limit_k_max 10
_diffrn_reflns_limit_k_min -10
_diffrn_reflns_limit_l_max 16
_diffrn_reflns_limit_l_min -16
_diffrn_reflns_number 15478
_diffrn_reflns_theta_full 27.45
_diffrn_reflns_theta_max 27.45
_diffrn_reflns_theta_min 3.74
_diffrn_standards_decay_% 0
_exptl_absorpt_coefficient_mu 2.573
_exptl_absorpt_correction_T_max 0.889
_exptl_absorpt_correction_T_min 0.806
_exptl_absorpt_correction_type multi-scan
_exptl_absorpt_process_details
;
multi-scan from symmetry-related measurements 
 Sortav (Blessing 1995, 1997)
;
_exptl_crystal_colour green
_exptl_crystal_density_diffrn 2.004
_exptl_crystal_description block
_exptl_crystal_F_000 464
_exptl_crystal_size_max 0.08
_exptl_crystal_size_mid 0.07
_exptl_crystal_size_min 0.05
_refine_diff_density_max 0.434
_refine_diff_density_min -0.502
_refine_diff_density_rms 0.083
_refine_ls_abs_structure_details 'Flack H D (1983), Acta Cryst. A39, 876-881'
_refine_ls_abs_structure_Flack 0.00(2)
_refine_ls_extinction_method none
_refine_ls_goodness_of_fit_ref 0.987
_refine_ls_hydrogen_treatment constr
_refine_ls_matrix_type full
_refine_ls_number_parameters 109
_refine_ls_number_reflns 1725
_refine_ls_number_restraints 0
_refine_ls_restrained_S_all 0.987
_refine_ls_R_factor_all 0.0435
_refine_ls_R_factor_gt 0.0302
_refine_ls_shift/su_max 0.000
_refine_ls_shift/su_mean 0.000
_refine_ls_structure_factor_coef Fsqd
_refine_ls_weighting_details 'calc w=1/[\s^2^(Fo^2^)+(0.0302P)^2^+0.0000P] where P=(Fo^2^+2Fc^2^)/3'
_refine_ls_weighting_scheme calc
_refine_ls_wR_factor_gt 0.0597
_refine_ls_wR_factor_ref 0.0623
_reflns_number_gt 1409
_reflns_number_total 1725
_reflns_threshold_expression >2sigma(I)
_cod_data_source_file ic302129m_si_002_3.cif
_cod_data_source_block 3Ni
_cod_depositor_comments
;
The following automatic conversions were performed:

'_refine_ls_hydrogen_treatment' value 'constr.' was replaced with the
value 'constr' as specified in the replacement file
'src/cod-tools/trunk/data/replacement-values/replacement_values.lst'.

Automatic conversion script
Id: cif_fix_values 5376 2017-05-30 11:51:03Z andrius 
;
_cod_database_code 4331347

loop_
_symmetry_equiv_pos_as_xyz
'x, y, z'
'-x+1/2, -y, z+1/2'
'-x, y+1/2, -z+1/2'
'x+1/2, -y+1/2, -z'

loop_
_atom_site_label
_atom_site_type_symbol
_atom_site_fract_x
_atom_site_fract_y
_atom_site_fract_z
_atom_site_U_iso_or_equiv
_atom_site_adp_type
_atom_site_occupancy
_atom_site_symmetry_multiplicity
_atom_site_calc_flag
_atom_site_refinement_flags
Ni1 Ni 0.54104(5) 0.49249(5) 0.08105(3) 0.01793(11) Uani 1 1 d .
C1 C 0.4465(5) 0.2354(4) 0.2431(3) 0.0284(8) Uani 1 1 d .
H1 H 0.5604 0.1964 0.2324 0.034 Uiso 1 1 calc R
C2 C 0.2795(4) 0.7698(4) 0.0233(3) 0.0257(8) Uani 1 1 d .
H2 H 0.3557 0.7995 -0.0308 0.031 Uiso 1 1 calc R
C3 C 0.3171(4) 0.2578(5) -0.0355(3) 0.0276(8) Uani 1 1 d .
H3 H 0.2444 0.2787 0.0218 0.033 Uiso 1 1 calc R
O1 O 0.3947(3) 0.3605(3) 0.19037(16) 0.0261(5) Uani 1 1 d .
O2 O 0.3530(3) 0.1587(3) 0.30999(17) 0.0292(6) Uani 1 1 d .
O3 O 0.3145(3) 0.6382(3) 0.07638(18) 0.0294(5) Uani 1 1 d .
O4 O 0.1487(3) 0.8633(3) 0.03855(16) 0.0250(5) Uani 1 1 d .
O5 O 0.4569(3) 0.3387(3) -0.03986(17) 0.0282(5) Uani 1 1 d .
O6 O 0.2651(3) 0.1491(3) -0.10235(16) 0.0245(5) Uani 1 1 d .
O7 O 0.0700(4) 0.5924(3) 0.2184(2) 0.0465(8) Uani 1 1 d .
H7 H 0.1702 0.5937 0.1950 0.070 Uiso 1 1 calc R
N1 N 0.0288(4) 0.4278(3) 0.2516(2) 0.0332(7) Uani 1 1 d .
H1A H 0.1262 0.3649 0.2547 0.050 Uiso 1 1 calc R
H1B H -0.0458 0.3801 0.2063 0.050 Uiso 1 1 calc R
H1C H -0.0205 0.4325 0.3149 0.050 Uiso 1 1 calc R

loop_
_atom_site_aniso_label
_atom_site_aniso_U_11
_atom_site_aniso_U_22
_atom_site_aniso_U_33
_atom_site_aniso_U_23
_atom_site_aniso_U_13
_atom_site_aniso_U_12
Ni1 0.01881(18) 0.01534(18) 0.01964(18) 0.0003(2) 0.00042(15) 0.00003(19)
C1 0.0290(19) 0.0295(18) 0.0269(17) 0.0060(15) 0.0011(18) 0.0064(17)
C2 0.0250(18) 0.0271(19) 0.025(2) 0.0058(15) 0.0016(16) 0.0022(15)
C3 0.0220(18) 0.0344(18) 0.0265(18) -0.0059(17) 0.0017(15) -0.0026(16)
O1 0.0284(13) 0.0222(12) 0.0278(12) 0.0093(10) 0.0017(10) 0.0026(10)
O2 0.0285(13) 0.0295(14) 0.0296(12) 0.0140(11) 0.0062(11) -0.0018(11)
O3 0.0273(12) 0.0233(11) 0.0377(12) 0.0130(12) 0.0039(11) 0.0107(10)
O4 0.0259(12) 0.0234(12) 0.0258(11) 0.0042(10) 0.0013(10) 0.0082(11)
O5 0.0244(12) 0.0307(12) 0.0295(12) -0.0064(10) -0.0001(11) -0.0090(12)
O6 0.0243(12) 0.0235(11) 0.0256(13) -0.0056(10) -0.0002(9) -0.0055(10)
O7 0.0374(17) 0.0344(15) 0.068(2) -0.0040(13) 0.0166(14) -0.0082(12)
N1 0.0310(17) 0.0355(15) 0.0332(15) -0.0030(13) -0.0006(16) -0.0024(14)

loop_
_atom_type_symbol
_atom_type_description
_atom_type_scat_dispersion_real
_atom_type_scat_dispersion_imag
_atom_type_scat_source
C C 0.0033 0.0016 'International Tables Vol C Tables 4.2.6.8 and 6.1.1.4'
H H 0.0000 0.0000 'International Tables Vol C Tables 4.2.6.8 and 6.1.1.4'
N N 0.0061 0.0033 'International Tables Vol C Tables 4.2.6.8 and 6.1.1.4'
O O 0.0106 0.0060 'International Tables Vol C Tables 4.2.6.8 and 6.1.1.4'
Ni Ni 0.3393 1.1124 'International Tables Vol C Tables 4.2.6.8 and 6.1.1.4'

loop_
_geom_angle_atom_site_label_1
_geom_angle_atom_site_label_2
_geom_angle_atom_site_label_3
_geom_angle
_geom_angle_site_symmetry_1
_geom_angle_site_symmetry_3
O6 Ni1 O5 92.64(9) 4 .
O6 Ni1 O1 95.39(8) 4 .
O5 Ni1 O1 92.67(9) . .
O6 Ni1 O2 85.52(8) 4 3_655
O5 Ni1 O2 173.17(9) . 3_655
O1 Ni1 O2 94.04(9) . 3_655
O6 Ni1 O4 93.36(8) 4 4_565
O5 Ni1 O4 83.56(9) . 4_565
O1 Ni1 O4 170.63(8) . 4_565
O2 Ni1 O4 89.97(8) 3_655 4_565
O6 Ni1 O3 174.03(9) 4 .
O5 Ni1 O3 92.14(10) . .
O1 Ni1 O3 80.81(8) . .
O2 Ni1 O3 90.14(9) 3_655 .
O4 Ni1 O3 90.73(9) 4_565 .
O1 C1 O2 123.7(3) . .
O1 C1 H1 118.2 . .
O2 C1 H1 118.2 . .
O4 C2 O3 124.1(3) . .
O4 C2 H2 117.9 . .
O3 C2 H2 117.9 . .
O5 C3 O6 125.4(3) . .
O5 C3 H3 117.3 . .
O6 C3 H3 117.3 . .
C1 O1 Ni1 125.6(2) . .
C1 O2 Ni1 122.0(2) . 3_645
C2 O3 Ni1 129.8(2) . .
C2 O4 Ni1 121.3(2) . 4_465
C3 O5 Ni1 122.1(2) . .
C3 O6 Ni1 122.1(2) . 4_455
N1 O7 H7 109.5 . .
O7 N1 H1A 109.5 . .
O7 N1 H1B 109.5 . .
H1A N1 H1B 109.5 . .
O7 N1 H1C 109.5 . .
H1A N1 H1C 109.5 . .
H1B N1 H1C 109.5 . .

loop_
_geom_bond_atom_site_label_1
_geom_bond_atom_site_label_2
_geom_bond_distance
_geom_bond_site_symmetry_2
Ni1 O6 2.051(2) 4
Ni1 O5 2.052(2) .
Ni1 O1 2.058(2) .
Ni1 O2 2.061(2) 3_655
Ni1 O4 2.061(2) 4_565
Ni1 O3 2.066(2) .
C1 O1 1.247(3) .
C1 O2 1.260(4) .
C1 H1 0.9300 .
C2 O4 1.250(4) .
C2 O3 1.256(4) .
C2 H2 0.9300 .
C3 O5 1.239(4) .
C3 O6 1.264(4) .
C3 H3 0.9300 .
O2 Ni1 2.061(2) 3_645
O4 Ni1 2.061(2) 4_465
O6 Ni1 2.051(2) 4_455
O7 N1 1.385(4) .
O7 H7 0.8200 .
N1 H1A 0.8900 .
N1 H1B 0.8900 .
N1 H1C 0.8900 .

loop_
_geom_hbond_atom_site_label_D
_geom_hbond_atom_site_label_H
_geom_hbond_atom_site_label_A
_geom_hbond_distance_DH
_geom_hbond_distance_HA
_geom_hbond_distance_DA
_geom_hbond_angle_DHA
_geom_hbond_site_symmetry_A
O7 H7 O1 0.82 2.49 3.084(3) 129.7 .
O7 H7 O3 0.82 1.90 2.621(3) 146.2 .
N1 H1A O2 0.89 2.46 3.324(4) 163.2 .
N1 H1B O6 0.89 1.97 2.829(4) 161.8 4_455
N1 H1C O4 0.89 2.17 3.036(4) 163.1 3_545
N1 H1B O7 0.89 2.44 2.743(4) 100.2 3_545
